data_1525861
loop_
_publ_author_name
'Luhrs, C.C.'
'Beltran-Porter, D.'
'Sapina, F.'
'Fuertes, A.'

_publ_section_title
;
 Crystal chemistry and redox behaviour of antimony strontium calcium
 perovskites
;
_journal_name_full 'International Journal of Inorganic Materials'
_journal_page_first 483
_journal_page_last 492
_journal_volume 2
_journal_year 2000
_chemical_formula_sum 'Ca0.6 O6 Sb1.4 Sr2'
_chemical_name_systematic 'Sr2 Sb (Sb0.4 Ca0.6) O6'
_space_group_IT_number 14
_symmetry_space_group_name_Hall '-P 2yn'
_symmetry_space_group_name_H-M 'P 1 21/n 1'
_cell_angle_alpha 90
_cell_angle_beta 90.039
_cell_angle_gamma 90
_cell_formula_units_Z 2
_cell_length_a 5.7766
_cell_length_b 5.7837
_cell_length_c 8.1718
_cell_volume 273.021
_citation_journal_id_ASTM IJIMCR
_cod_data_source_file Luhrs_IJIMCR_2000_120.cif
_cod_data_source_block Ca0.6O6Sb1.4Sr2
_cod_original_cell_volume 273.0208
_cod_original_sg_symbol_Hall '-P 2ybc (x-z,y,z)'
_cod_database_code 1525861

loop_
_symmetry_equiv_pos_as_xyz
x,y,z
-x+1/2,y+1/2,-z+1/2
-x,-y,-z
x-1/2,-y-1/2,z-1/2

loop_
_atom_site_label
_atom_site_type_symbol
_atom_site_fract_x
_atom_site_fract_y
_atom_site_fract_z
_atom_site_occupancy
_atom_site_U_iso_or_equiv
Sb1 Sb+4 0.5 0 0 0.4 0.0
O1 O-2 0.295 0.318 0.032 1 0.0
Sr1 Sr+2 0.0111 0.0242 0.251 1 0.0
O3 O-2 0.917 0.487 0.238 1 0.0
Ca1 Ca+2 0.5 0 0 0.6 0.0
O2 O-2 0.273 0.248 0.473 1 0.0
Sb2 Sb+4 0 0.5 0 1 0.0
